data_1506798
loop_
_publ_author_name
'Tang, Zhaohui'
'Chen, Xuesi'
'Pang, Xuan'
'Yang, Yongkun'
'Zhang, Xuefei'
'Jing, Xiabin'

_publ_section_title
;
 Stereoselective Polymerization ofrac-Lactide Using a Monoethylaluminum
 Schiff Base Complex
;
_journal_issue 3
_journal_name_full Biomacromolecules
_journal_page_first 965
_journal_paper_doi 10.1021/bm034467o
_journal_volume 5
_journal_year 2004
_chemical_formula_sum 'C37 H57 Al N2 O2'
_chemical_formula_weight 588.83
_chemical_name_systematic
; 
 ? 
;
_space_group_IT_number 14
_symmetry_cell_setting monoclinic
_symmetry_space_group_name_Hall '-P 2yn'
_symmetry_space_group_name_H-M 'P 1 21/n 1'
_atom_sites_solution_hydrogens geom
_atom_sites_solution_primary direct
_atom_sites_solution_secondary difmap
_audit_creation_method SHELXL-97
_cell_angle_alpha 90.00
_cell_angle_beta 98.25(3)
_cell_angle_gamma 90.00
_cell_formula_units_Z 4
_cell_length_a 10.135(2)
_cell_length_b 17.391(4)
_cell_length_c 20.788(4)
_cell_measurement_temperature 293(2)
_cell_volume 3626.1(13)
_computing_structure_refinement 'SHELXL-97 (Sheldrick, 1997)'
_computing_structure_solution 'SHELXS-97 (Sheldrick, 1990)'
_diffrn_ambient_temperature 293(2)
_diffrn_measured_fraction_theta_full 0.902
_diffrn_measured_fraction_theta_max 0.902
_diffrn_radiation_monochromator graphite
_diffrn_radiation_source 'fine-focus sealed tube'
_diffrn_radiation_type MoK\a
_diffrn_radiation_wavelength 0.71073
_diffrn_reflns_av_R_equivalents 0.0000
_diffrn_reflns_av_sigmaI/netI 0.0926
_diffrn_reflns_limit_h_max 13
_diffrn_reflns_limit_h_min 0
_diffrn_reflns_limit_k_max 22
_diffrn_reflns_limit_k_min 0
_diffrn_reflns_limit_l_max 26
_diffrn_reflns_limit_l_min -26
_diffrn_reflns_number 7493
_diffrn_reflns_theta_full 27.48
_diffrn_reflns_theta_max 27.48
_diffrn_reflns_theta_min 2.30
_exptl_absorpt_coefficient_mu 0.088
_exptl_crystal_colour yellow
_exptl_crystal_density_diffrn 1.079
_exptl_crystal_density_method 'not measured'
_exptl_crystal_description block
_exptl_crystal_F_000 1288
_exptl_crystal_size_max 0.68
_exptl_crystal_size_mid 0.51
_exptl_crystal_size_min 0.38
_refine_diff_density_max 0.415
_refine_diff_density_min -0.287
_refine_diff_density_rms 0.045
_refine_ls_extinction_method none
_refine_ls_goodness_of_fit_ref 0.989
_refine_ls_hydrogen_treatment mixed
_refine_ls_matrix_type full
_refine_ls_number_parameters 394
_refine_ls_number_reflns 7493
_refine_ls_number_restraints 0
_refine_ls_restrained_S_all 0.989
_refine_ls_R_factor_all 0.1068
_refine_ls_R_factor_gt 0.0524
_refine_ls_shift/su_max 0.014
_refine_ls_shift/su_mean 0.000
_refine_ls_structure_factor_coef Fsqd
_refine_ls_weighting_details 'calc w=1/[\s^2^(Fo^2^)+(0.0450P)^2^+0.0000P] where P=(Fo^2^+2Fc^2^)/3'
_refine_ls_weighting_scheme calc
_refine_ls_wR_factor_gt 0.1144
_refine_ls_wR_factor_ref 0.1232
_reflns_number_gt 3796
_reflns_number_total 7493
_reflns_threshold_expression >2sigma(I)
_cod_data_source_file bm034467osi20031113_083202.cif
_cod_data_source_block n041
_cod_depositor_comments
;
The following automatic conversions were performed:

'_symmetry_cell_setting' value 'Monoclinic' changed to 'monoclinic'
according to /home/saulius/struct/CIF-dictionaries/cif_core.dic
dictionary named 'cif_core.dic' version 2.4.1 from 2010-06-29.

Automatic conversion script
Id: cif_fix_values 1715 2011-07-08 13:25:40Z adriana 
;
_cod_original_sg_symbol_H-M P2(1)/n
_cod_database_code 1506798

loop_
_symmetry_equiv_pos_as_xyz
'x, y, z'
'-x+1/2, y+1/2, -z+1/2'
'-x, -y, -z'
'x-1/2, -y-1/2, z-1/2'

loop_
_atom_site_label
_atom_site_type_symbol
_atom_site_fract_x
_atom_site_fract_y
_atom_site_fract_z
_atom_site_U_iso_or_equiv
_atom_site_adp_type
_atom_site_occupancy
_atom_site_symmetry_multiplicity
_atom_site_calc_flag
_atom_site_refinement_flags
Al Al 0.37600(6) 0.83154(4) 0.04102(3) 0.03803(18) Uani 1 1 d .
O1 O 0.51759(14) 0.77408(8) 0.03325(7) 0.0468(4) Uani 1 1 d .
O2 O 0.47831(14) 0.89054(8) 0.10198(7) 0.0418(4) Uani 1 1 d .
N1 N 0.28217(16) 0.77824(10) -0.04186(9) 0.0408(5) Uani 1 1 d .
N2 N 0.33382(16) 0.92660(10) -0.01177(8) 0.0353(4) Uani 1 1 d .
C1 C 0.1645(2) 0.88411(13) -0.10577(11) 0.0462(6) Uani 1 1 d .
C2 C 0.1511(2) 0.81028(13) -0.06702(12) 0.0496(6) Uani 1 1 d .
H2A H 0.1028 0.8213 -0.0311 0.050 Uiso 1 1 calc R
H2B H 0.1003 0.7726 -0.0948 0.050 Uiso 1 1 calc R
C3 C 0.3236(2) 0.71807(13) -0.06814(12) 0.0459(6) Uani 1 1 d .
H3 H 0.2660 0.6955 -0.1017 0.046 Uiso 1 1 calc R
C4 C 0.4517(2) 0.68228(12) -0.05012(11) 0.0429(6) Uani 1 1 d .
C5 C 0.5446(2) 0.71228(12) 0.00040(11) 0.0409(5) Uani 1 1 d .
C6 C 0.6694(2) 0.67468(12) 0.01581(11) 0.0431(6) Uani 1 1 d .
C7 C 0.6929(2) 0.61077(13) -0.02028(12) 0.0499(6) Uani 1 1 d .
H7 H 0.7746 0.5861 -0.0099 0.050 Uiso 1 1 calc R
C8 C 0.6027(2) 0.58027(12) -0.07142(12) 0.0494(6) Uani 1 1 d .
C9 C 0.4829(2) 0.61775(13) -0.08513(12) 0.0510(6) Uani 1 1 d .
H9 H 0.4203 0.5996 -0.1188 0.051 Uiso 1 1 calc R
C10 C 0.7736(2) 0.70507(14) 0.07129(13) 0.0518(6) Uani 1 1 d .
C11 C 0.7178(3) 0.70164(16) 0.13544(13) 0.0691(8) Uani 1 1 d .
H11A H 0.6397 0.7333 0.1327 0.069 Uiso 1 1 calc R
H11B H 0.7837 0.7199 0.1698 0.069 Uiso 1 1 calc R
H11C H 0.6949 0.6495 0.1442 0.069 Uiso 1 1 calc R
C12 C 0.8113(3) 0.78767(14) 0.05754(14) 0.0655(8) Uani 1 1 d .
H12A H 0.8480 0.7895 0.0175 0.066 Uiso 1 1 calc R
H12B H 0.8762 0.8059 0.0924 0.066 Uiso 1 1 calc R
H12C H 0.7333 0.8196 0.0541 0.066 Uiso 1 1 calc R
C13 C 0.9023(2) 0.65738(17) 0.07866(14) 0.0793(9) Uani 1 1 d .
H13A H 0.8828 0.6053 0.0894 0.079 Uiso 1 1 calc R
H13B H 0.9657 0.6788 0.1127 0.079 Uiso 1 1 calc R
H13C H 0.9388 0.6582 0.0385 0.079 Uiso 1 1 calc R
C14 C 0.6396(3) 0.51075(14) -0.10939(14) 0.0619(7) Uani 1 1 d .
C15 C 0.7410(6) 0.5299(3) -0.1467(3) 0.299(5) Uani 1 1 d .
H15A H 0.7965 0.5695 -0.1249 0.299 Uiso 1 1 calc R
H15B H 0.7013 0.5481 -0.1887 0.299 Uiso 1 1 calc R
H15C H 0.7940 0.4852 -0.1519 0.299 Uiso 1 1 calc R
C16 C 0.6918(8) 0.4493(2) -0.0660(2) 0.272(4) Uani 1 1 d .
H16A H 0.7500 0.4175 -0.0872 0.272 Uiso 1 1 calc R
H16B H 0.6193 0.4189 -0.0549 0.272 Uiso 1 1 calc R
H16C H 0.7406 0.4709 -0.0272 0.272 Uiso 1 1 calc R
C17 C 0.5289(4) 0.4788(3) -0.1508(4) 0.294(5) Uani 1 1 d .
H17A H 0.5603 0.4418 -0.1794 0.294 Uiso 1 1 calc R
H17B H 0.4817 0.5190 -0.1761 0.294 Uiso 1 1 calc R
H17C H 0.4702 0.4540 -0.1249 0.294 Uiso 1 1 calc R
C18 C 0.1619(3) 0.86466(15) -0.17821(12) 0.0681(8) Uani 1 1 d .
H18A H 0.2302 0.8276 -0.1828 0.068 Uiso 1 1 calc R
H18B H 0.1776 0.9105 -0.2017 0.068 Uiso 1 1 calc R
H18C H 0.0764 0.8437 -0.1953 0.068 Uiso 1 1 calc R
C19 C 0.0503(2) 0.93843(15) -0.09683(15) 0.0717(8) Uani 1 1 d .
H19A H -0.0331 0.9121 -0.1079 0.072 Uiso 1 1 calc R
H19B H 0.0528 0.9823 -0.1246 0.072 Uiso 1 1 calc R
H19C H 0.0594 0.9550 -0.0524 0.072 Uiso 1 1 calc R
C20 C 0.2991(2) 0.92257(13) -0.08285(10) 0.0411(5) Uani 1 1 d .
H20A H 0.3683 0.8943 -0.1005 0.041 Uiso 1 1 calc R
H20B H 0.2974 0.9743 -0.1004 0.041 Uiso 1 1 calc R
C21 C 0.3352(2) 0.99388(12) 0.01473(10) 0.0385(5) Uani 1 1 d .
H21 H 0.3064 1.0348 -0.0125 0.038 Uiso 1 1 calc R
C22 C 0.37679(19) 1.01169(12) 0.08177(10) 0.0356(5) Uani 1 1 d .
C23 C 0.4503(2) 0.95912(11) 0.12373(10) 0.0360(5) Uani 1 1 d .
C24 C 0.4957(2) 0.98233(12) 0.18882(10) 0.0385(5) Uani 1 1 d .
C25 C 0.4593(2) 1.05442(12) 0.20690(11) 0.0414(5) Uani 1 1 d .
H25 H 0.4874 1.0692 0.2497 0.041 Uiso 1 1 calc R
C26 C 0.3832(2) 1.10767(12) 0.16645(10) 0.0373(5) Uani 1 1 d .
C27 C 0.3462(2) 1.08535(12) 0.10309(11) 0.0384(5) Uani 1 1 d .
H27 H 0.2999 1.1196 0.0737 0.038 Uiso 1 1 calc R
C28 C 0.5796(2) 0.92780(13) 0.23661(11) 0.0459(6) Uani 1 1 d .
C29 C 0.7086(2) 0.90620(15) 0.21133(12) 0.0620(7) Uani 1 1 d .
H29A H 0.6880 0.8824 0.1694 0.062 Uiso 1 1 calc R
H29B H 0.7584 0.8710 0.2410 0.062 Uiso 1 1 calc R
H29C H 0.7607 0.9517 0.2076 0.062 Uiso 1 1 calc R
C30 C 0.5003(3) 0.85489(14) 0.24631(12) 0.0664(8) Uani 1 1 d .
H30A H 0.4188 0.8686 0.2620 0.066 Uiso 1 1 calc R
H30B H 0.5522 0.8221 0.2774 0.066 Uiso 1 1 calc R
H30C H 0.4801 0.8282 0.2056 0.066 Uiso 1 1 calc R
C31 C 0.6188(3) 0.96499(15) 0.30345(11) 0.0654(8) Uani 1 1 d .
H31A H 0.6705 1.0104 0.2990 0.065 Uiso 1 1 calc R
H31B H 0.6707 0.9293 0.3319 0.065 Uiso 1 1 calc R
H31C H 0.5397 0.9785 0.3214 0.065 Uiso 1 1 calc R
C32 C 0.3476(2) 1.18534(12) 0.19335(11) 0.0438(6) Uani 1 1 d .
C33 C 0.4747(3) 1.23092(14) 0.21618(13) 0.0638(8) Uani 1 1 d .
H33A H 0.5317 1.2014 0.2479 0.064 Uiso 1 1 calc R
H33B H 0.4519 1.2785 0.2352 0.064 Uiso 1 1 calc R
H33C H 0.5203 1.2414 0.1797 0.064 Uiso 1 1 calc R
C34 C 0.2707(3) 1.17281(15) 0.25064(13) 0.0673(8) Uani 1 1 d .
H34A H 0.1947 1.1407 0.2372 0.067 Uiso 1 1 calc R
H34B H 0.2414 1.2215 0.2651 0.067 Uiso 1 1 calc R
H34C H 0.3277 1.1484 0.2856 0.067 Uiso 1 1 calc R
C35 C 0.2593(2) 1.23367(13) 0.14260(12) 0.0567(7) Uani 1 1 d .
H35A H 0.3045 1.2418 0.1056 0.057 Uiso 1 1 calc R
H35B H 0.2413 1.2824 0.1612 0.057 Uiso 1 1 calc R
H35C H 0.1770 1.2071 0.1292 0.057 Uiso 1 1 calc R
C36 C 0.2411(2) 0.79714(14) 0.09431(12) 0.0559(7) Uani 1 1 d .
H36A H 0.1776 0.7649 0.0672 0.056 Uiso 1 1 calc R
H36B H 0.2856 0.7649 0.1288 0.056 Uiso 1 1 calc R
C37 C 0.1626(3) 0.85825(18) 0.12540(14) 0.0798(9) Uani 1 1 d .
H37A H 0.2234 0.8927 0.1507 0.080 Uiso 1 1 calc R
H37B H 0.1070 0.8339 0.1531 0.080 Uiso 1 1 calc R
H37C H 0.1080 0.8866 0.0920 0.080 Uiso 1 1 calc R

loop_
_atom_site_aniso_label
_atom_site_aniso_U_11
_atom_site_aniso_U_22
_atom_site_aniso_U_33
_atom_site_aniso_U_23
_atom_site_aniso_U_13
_atom_site_aniso_U_12
Al 0.0382(3) 0.0358(3) 0.0392(4) -0.0023(3) 0.0025(3) -0.0012(3)
O1 0.0441(9) 0.0418(9) 0.0506(10) -0.0149(8) -0.0059(7) 0.0074(8)
O2 0.0456(9) 0.0377(8) 0.0394(9) -0.0032(7) -0.0032(7) 0.0032(7)
N1 0.0335(10) 0.0391(10) 0.0487(12) -0.0062(9) 0.0018(8) -0.0031(9)
N2 0.0310(9) 0.0406(10) 0.0334(11) -0.0024(8) 0.0011(8) -0.0041(8)
C1 0.0366(12) 0.0482(13) 0.0498(16) -0.0073(12) -0.0082(11) -0.0003(11)
C2 0.0329(12) 0.0541(15) 0.0588(17) -0.0083(12) -0.0034(11) -0.0057(11)
C3 0.0409(13) 0.0434(13) 0.0511(16) -0.0101(12) -0.0008(11) -0.0065(12)
C4 0.0440(12) 0.0368(12) 0.0472(15) -0.0048(11) 0.0036(11) -0.0053(11)
C5 0.0453(13) 0.0340(12) 0.0433(14) 0.0009(11) 0.0065(11) -0.0033(11)
C6 0.0428(12) 0.0384(12) 0.0480(15) 0.0066(11) 0.0063(11) 0.0018(11)
C7 0.0500(14) 0.0376(12) 0.0641(18) 0.0039(12) 0.0150(13) 0.0096(12)
C8 0.0558(15) 0.0364(12) 0.0576(17) -0.0047(12) 0.0139(13) -0.0024(13)
C9 0.0549(15) 0.0439(13) 0.0539(16) -0.0117(12) 0.0070(12) -0.0066(13)
C10 0.0442(13) 0.0506(15) 0.0575(18) 0.0034(13) -0.0041(12) 0.0085(12)
C11 0.0742(18) 0.0719(18) 0.0562(19) 0.0049(15) -0.0077(15) 0.0045(16)
C12 0.0517(15) 0.0609(17) 0.079(2) 0.0007(15) -0.0085(14) -0.0088(14)
C13 0.0597(17) 0.086(2) 0.085(2) -0.0063(18) -0.0135(16) 0.0200(17)
C14 0.0665(17) 0.0400(14) 0.083(2) -0.0152(14) 0.0236(15) -0.0014(14)
C15 0.459(10) 0.111(4) 0.425(9) -0.146(5) 0.395(9) -0.110(5)
C16 0.581(14) 0.073(3) 0.163(5) -0.019(3) 0.054(7) 0.127(5)
C17 0.121(4) 0.260(7) 0.477(11) -0.310(8) -0.040(6) 0.047(4)
C18 0.0769(19) 0.0697(18) 0.0506(17) -0.0085(14) -0.0150(14) -0.0117(15)
C19 0.0469(15) 0.0612(17) 0.102(2) -0.0071(16) -0.0054(15) 0.0062(14)
C20 0.0431(12) 0.0453(13) 0.0337(13) -0.0033(10) 0.0016(10) -0.0032(11)
C21 0.0390(12) 0.0375(12) 0.0379(13) 0.0032(10) 0.0022(10) -0.0003(11)
C22 0.0381(11) 0.0374(11) 0.0307(12) -0.0003(10) 0.0021(9) -0.0036(11)
C23 0.0345(11) 0.0338(12) 0.0394(14) -0.0002(10) 0.0047(10) -0.0027(10)
C24 0.0408(12) 0.0403(12) 0.0330(13) 0.0022(10) 0.0001(10) -0.0014(11)
C25 0.0497(13) 0.0437(13) 0.0291(12) -0.0043(10) 0.0001(10) -0.0015(12)
C26 0.0414(12) 0.0348(11) 0.0359(13) 0.0008(10) 0.0056(10) -0.0008(11)
C27 0.0411(12) 0.0354(11) 0.0373(14) 0.0024(10) 0.0007(10) 0.0011(10)
C28 0.0532(14) 0.0437(13) 0.0367(14) 0.0018(11) -0.0079(11) 0.0044(12)
C29 0.0599(16) 0.0643(17) 0.0559(17) 0.0008(14) -0.0118(13) 0.0153(14)
C30 0.086(2) 0.0555(16) 0.0541(18) 0.0173(13) -0.0031(15) -0.0011(15)
C31 0.0820(19) 0.0648(17) 0.0426(16) 0.0026(13) -0.0142(14) 0.0130(15)
C32 0.0541(13) 0.0386(12) 0.0380(14) -0.0042(10) 0.0044(11) 0.0017(12)
C33 0.0685(17) 0.0492(15) 0.070(2) -0.0117(14) -0.0016(14) -0.0023(14)
C34 0.091(2) 0.0595(16) 0.0562(17) -0.0005(14) 0.0275(15) 0.0147(16)
C35 0.0702(17) 0.0397(13) 0.0584(18) -0.0059(12) 0.0037(13) 0.0093(13)
C36 0.0578(15) 0.0613(16) 0.0482(16) 0.0036(13) 0.0064(12) -0.0115(14)
C37 0.0635(17) 0.105(2) 0.077(2) -0.0085(19) 0.0304(16) -0.0180(17)

loop_
_atom_type_symbol
_atom_type_description
_atom_type_scat_dispersion_real
_atom_type_scat_dispersion_imag
_atom_type_scat_source
C C 0.0033 0.0016 'International Tables Vol C Tables 4.2.6.8 and 6.1.1.4'
H H 0.0000 0.0000 'International Tables Vol C Tables 4.2.6.8 and 6.1.1.4'
N N 0.0061 0.0033 'International Tables Vol C Tables 4.2.6.8 and 6.1.1.4'
O O 0.0106 0.0060 'International Tables Vol C Tables 4.2.6.8 and 6.1.1.4'
Al Al 0.0645 0.0514 'International Tables Vol C Tables 4.2.6.8 and 6.1.1.4'

loop_
_geom_angle_atom_site_label_1
_geom_angle_atom_site_label_2
_geom_angle_atom_site_label_3
_geom_angle
O1 Al O2 89.63(7)
O1 Al C36 121.00(10)
O2 Al C36 98.65(9)
O1 Al N2 121.90(8)
O2 Al N2 88.38(7)
C36 Al N2 116.68(9)
O1 Al N1 87.30(7)
O2 Al N1 167.41(8)
C36 Al N1 93.39(9)
N2 Al N1 82.90(7)
C5 O1 Al 137.24(14)
C23 O2 Al 127.93(13)
C3 N1 C2 119.64(19)
C3 N1 Al 125.73(15)
C2 N1 Al 114.36(14)
C21 N2 C20 117.25(18)
C21 N2 Al 121.80(15)
C20 N2 Al 120.95(13)
C19 C1 C2 109.2(2)
C19 C1 C20 110.41(19)
C2 C1 C20 110.15(18)
C19 C1 C18 110.4(2)
C2 C1 C18 109.86(19)
C20 C1 C18 106.8(2)
N1 C2 C1 111.21(17)
N1 C3 C4 125.5(2)
C9 C4 C5 120.6(2)
C9 C4 C3 118.3(2)
C5 C4 C3 121.1(2)
O1 C5 C4 121.40(19)
O1 C5 C6 120.1(2)
C4 C5 C6 118.5(2)
C7 C6 C5 117.8(2)
C7 C6 C10 122.0(2)
C5 C6 C10 120.3(2)
C6 C7 C8 124.9(2)
C9 C8 C7 116.0(2)
C9 C8 C14 123.1(2)
C7 C8 C14 120.8(2)
C8 C9 C4 122.2(2)
C11 C10 C12 109.6(2)
C11 C10 C13 108.0(2)
C12 C10 C13 107.2(2)
C11 C10 C6 109.9(2)
C12 C10 C6 110.2(2)
C13 C10 C6 111.8(2)
C15 C14 C17 109.4(4)
C15 C14 C16 106.7(4)
C17 C14 C16 105.9(4)
C15 C14 C8 110.5(2)
C17 C14 C8 113.2(3)
C16 C14 C8 111.0(3)
N2 C20 C1 114.04(18)
N2 C21 C22 126.5(2)
C23 C22 C27 121.34(19)
C23 C22 C21 121.38(19)
C27 C22 C21 117.21(19)
O2 C23 C22 119.80(19)
O2 C23 C24 121.72(18)
C22 C23 C24 118.46(19)
C25 C24 C23 117.13(19)
C25 C24 C28 122.07(19)
C23 C24 C28 120.79(19)
C24 C25 C26 125.7(2)
C27 C26 C25 116.04(19)
C27 C26 C32 123.76(19)
C25 C26 C32 120.19(19)
C26 C27 C22 121.2(2)
C29 C28 C30 109.5(2)
C29 C28 C31 107.05(19)
C30 C28 C31 107.6(2)
C29 C28 C24 110.58(19)
C30 C28 C24 110.09(18)
C31 C28 C24 111.86(19)
C26 C32 C34 109.47(19)
C26 C32 C33 109.87(19)
C34 C32 C33 109.5(2)
C26 C32 C35 112.26(18)
C34 C32 C35 107.5(2)
C33 C32 C35 108.18(19)
C37 C36 Al 118.19(18)

loop_
_geom_bond_atom_site_label_1
_geom_bond_atom_site_label_2
_geom_bond_distance
Al O1 1.7749(15)
Al O2 1.8321(15)
Al C36 1.972(3)
Al N2 1.9963(18)
Al N1 2.0643(19)
O1 C5 1.323(2)
O2 C23 1.321(2)
N1 C3 1.279(3)
N1 C2 1.466(3)
N2 C21 1.292(2)
N2 C20 1.471(3)
C1 C19 1.526(3)
C1 C2 1.532(3)
C1 C20 1.532(3)
C1 C18 1.540(3)
C3 C4 1.440(3)
C4 C9 1.398(3)
C4 C5 1.406(3)
C5 C6 1.419(3)
C6 C7 1.381(3)
C6 C10 1.541(3)
C7 C8 1.403(3)
C8 C9 1.372(3)
C8 C14 1.520(3)
C10 C11 1.522(3)
C10 C12 1.524(3)
C10 C13 1.534(3)
C14 C15 1.414(4)
C14 C17 1.425(4)
C14 C16 1.448(5)
C21 C22 1.431(3)
C22 C23 1.402(3)
C22 C27 1.405(3)
C23 C24 1.424(3)
C24 C25 1.374(3)
C24 C28 1.539(3)
C25 C26 1.404(3)
C26 C27 1.373(3)
C26 C32 1.525(3)
C28 C29 1.525(3)
C28 C30 1.530(3)
C28 C31 1.532(3)
C32 C34 1.530(3)
C32 C33 1.529(3)
C32 C35 1.533(3)
C36 C37 1.526(4)
